data_4348207
loop_
_publ_author_name
'Bhattacharya, Biswajit'
'Maity, Dilip Kumar'
'Pachfule, Pradip'
'Colacio, Enrique'
'Ghoshal, Debajyoti'

_publ_section_title
;
 Syntheses, X-ray structures, catalytic activity and magnetic properties
 of two new coordination polymers of Co(ii) and Ni(ii) based on
 benzenedicarboxylate and linear N,N&#x2032;-donor Schiff base linkers
;
_journal_issue 5
_journal_name_full 'Inorg. Chem. Front.'
_journal_page_first 414
_journal_paper_doi 10.1039/C4QI00032C
_journal_volume 1
_journal_year 2014
_chemical_formula_sum 'C54 H58 Co2 N12 O17'
_chemical_formula_weight 1264.98
_space_group_crystal_system monoclinic
_space_group_IT_number 15
_space_group_name_Hall '-C 2yc'
_space_group_name_H-M_alt 'C 1 2/c 1'
_atom_sites_solution_hydrogens geom
_atom_sites_solution_primary direct
_atom_sites_solution_secondary difmap
_audit_creation_method SHELXL-97
_cell_angle_alpha 90.000(5)
_cell_angle_beta 107.031(5)
_cell_angle_gamma 90.000(5)
_cell_formula_units_Z 4
_cell_length_a 19.652(5)
_cell_length_b 11.540(5)
_cell_length_c 27.611(5)
_cell_measurement_reflns_used 250
_cell_measurement_temperature 298(2)
_cell_measurement_theta_max 27.489
_cell_measurement_theta_min 1.543
_cell_volume 5987(3)
_computing_cell_refinement 'SMART APEX II'
_computing_data_collection 'SMART APEX II (Bruker,2010)'
_computing_data_reduction 'SAINT (Bruker,2000)'
_computing_molecular_graphics 'Ortep-3v2 for windows (Farrugia, 1997)'
_computing_publication_material 'PLATON (Spek, 2008)'
_computing_structure_refinement 'SHELXL-97 (Sheldrick, 2008)'
_computing_structure_solution 'SHELXS-97 (Sheldrick, 2008)'
_diffrn_ambient_temperature 298(2)
_diffrn_measured_fraction_theta_full 0.999
_diffrn_measured_fraction_theta_max 0.999
_diffrn_measurement_device_type 'CCD area detector'
_diffrn_measurement_method 'phi and omega scans'
_diffrn_radiation_monochromator graphite
_diffrn_radiation_source 'fine-focus sealed tube'
_diffrn_radiation_type MoK\a
_diffrn_radiation_wavelength 0.71073
_diffrn_reflns_av_R_equivalents 0.0228
_diffrn_reflns_av_sigmaI/netI 0.0149
_diffrn_reflns_limit_h_max 25
_diffrn_reflns_limit_h_min -25
_diffrn_reflns_limit_k_max 14
_diffrn_reflns_limit_k_min -14
_diffrn_reflns_limit_l_max 35
_diffrn_reflns_limit_l_min -35
_diffrn_reflns_number 47915
_diffrn_reflns_theta_full 27.49
_diffrn_reflns_theta_max 27.49
_diffrn_reflns_theta_min 1.54
_exptl_absorpt_coefficient_mu 0.632
_exptl_absorpt_correction_T_max 0.9471
_exptl_absorpt_correction_T_min 0.8376
_exptl_absorpt_correction_type multi-scan
_exptl_absorpt_process_details
;
'XPREP' - A PROGRAM DATA PREPARATION & RECIPROCAL 
SPACE EXPLORATION,
Bruker Analytical X-ray Systems, 1997
;
_exptl_crystal_colour Red
_exptl_crystal_density_diffrn 1.403
_exptl_crystal_density_method 'not measured'
_exptl_crystal_description Block
_exptl_crystal_F_000 2624
_exptl_crystal_size_max 0.20
_exptl_crystal_size_mid 0.10
_exptl_crystal_size_min 0.10
_refine_diff_density_max 1.048
_refine_diff_density_min -0.617
_refine_diff_density_rms 0.074
_refine_ls_extinction_method none
_refine_ls_goodness_of_fit_ref 1.052
_refine_ls_hydrogen_treatment noref
_refine_ls_matrix_type full
_refine_ls_number_parameters 409
_refine_ls_number_reflns 6852
_refine_ls_number_restraints 0
_refine_ls_restrained_S_all 1.052
_refine_ls_R_factor_all 0.0439
_refine_ls_R_factor_gt 0.0386
_refine_ls_shift/su_max 0.001
_refine_ls_shift/su_mean 0.000
_refine_ls_structure_factor_coef Fsqd
_refine_ls_weighting_details 'w=1/[\s^2^(Fo^2^)+(0.0842P)^2^+7.3698P] where P=(Fo^2^+2Fc^2^)/3'
_refine_ls_weighting_scheme calc
_refine_ls_wR_factor_gt 0.1322
_refine_ls_wR_factor_ref 0.1367
_reflns_number_gt 6057
_reflns_number_total 6852
_reflns_threshold_expression >2\s(I)
_cod_data_source_file c4qi00032c2.cif
_cod_data_source_block DG1
_cod_original_sg_symbol_H-M 'C 2/c'
_cod_database_code 4348207

loop_
_space_group_symop_operation_xyz
'x, y, z'
'-x, y, -z+1/2'
'x+1/2, y+1/2, z'
'-x+1/2, y+1/2, -z+1/2'
'-x, -y, -z'
'x, -y, z-1/2'
'-x+1/2, -y+1/2, -z'
'x+1/2, -y+1/2, z-1/2'

loop_
_atom_site_label
_atom_site_type_symbol
_atom_site_fract_x
_atom_site_fract_y
_atom_site_fract_z
_atom_site_U_iso_or_equiv
_atom_site_adp_type
_atom_site_occupancy
_atom_site_site_symmetry_order
_atom_site_calc_flag
_atom_site_refinement_flags_posn
_atom_site_refinement_flags_adp
_atom_site_refinement_flags_occupancy
C1 C 1.04231(11) 0.02127(19) 0.69602(8) 0.0347(4) Uani 1 1 d . . .
H1 H 1.0624 0.0944 0.7041 0.042 Uiso 1 1 calc R U .
C1S C 1.4660(3) -0.8878(4) 0.95441(17) 0.0952(14) Uani 1 1 d . . .
H1SA H 1.4647 -0.9664 0.9428 0.143 Uiso 1 1 calc R U .
H1SB H 1.4207 -0.8676 0.9587 0.143 Uiso 1 1 calc R U .
H1SC H 1.5023 -0.8800 0.9862 0.143 Uiso 1 1 calc R U .
C2 C 1.07952(12) -0.0730(2) 0.72004(8) 0.0383(5) Uani 1 1 d . . .
H2 H 1.1233 -0.0635 0.7443 0.046 Uiso 1 1 calc R U .
C3 C 1.05121(12) -0.18294(19) 0.70777(8) 0.0357(5) Uani 1 1 d . . .
C4 C 0.98487(13) -0.1922(2) 0.67157(9) 0.0379(5) Uani 1 1 d . . .
H4 H 0.9641 -0.2644 0.6622 0.046 Uiso 1 1 calc R U .
C5 C 0.95066(12) -0.09269(19) 0.64992(8) 0.0354(4) Uani 1 1 d . . .
H5 H 0.9062 -0.0995 0.6262 0.042 Uiso 1 1 calc R U .
C6 C 1.08888(14) -0.2874(2) 0.73131(9) 0.0426(5) Uani 1 1 d . . .
C7 C 1.23319(15) -0.3794(2) 0.81986(10) 0.0479(6) Uani 1 1 d . . .
C8 C 1.27458(13) -0.4822(2) 0.84159(9) 0.0419(5) Uani 1 1 d . . .
C9 C 1.33544(14) -0.4683(2) 0.88230(11) 0.0495(6) Uani 1 1 d . . .
H9 H 1.3479 -0.3956 0.8967 0.059 Uiso 1 1 calc R U .
C10 C 1.37714(15) -0.5637(3) 0.90104(11) 0.0550(7) Uani 1 1 d . . .
H10 H 1.4179 -0.5531 0.9281 0.066 Uiso 1 1 calc R U .
C11 C 1.30285(15) -0.6830(2) 0.84374(12) 0.0512(6) Uani 1 1 d . . .
H11 H 1.2913 -0.7570 0.8306 0.061 Uiso 1 1 calc R U .
C12 C 1.25797(13) -0.5929(2) 0.82245(10) 0.0461(6) Uani 1 1 d . . .
H12 H 1.2172 -0.6063 0.7957 0.055 Uiso 1 1 calc R U .
C13 C 0.79652(12) 0.31189(19) 0.56381(9) 0.0364(5) Uani 1 1 d . . .
H13 H 0.7745 0.2400 0.5618 0.044 Uiso 1 1 calc R U .
C14 C 0.75678(12) 0.4042(2) 0.53852(9) 0.0378(5) Uani 1 1 d . . .
H14 H 0.7095 0.3936 0.5197 0.045 Uiso 1 1 calc R U .
C15 C 0.78786(12) 0.51217(19) 0.54150(8) 0.0349(4) Uani 1 1 d . . .
C16 C 0.85881(13) 0.5227(2) 0.56946(10) 0.0452(6) Uani 1 1 d . . .
H16 H 0.8817 0.5939 0.5722 0.054 Uiso 1 1 calc R U .
C17 C 0.89500(12) 0.4257(2) 0.59312(10) 0.0433(5) Uani 1 1 d . . .
H17 H 0.9427 0.4336 0.6115 0.052 Uiso 1 1 calc R U .
C18 C 0.74592(13) 0.6112(2) 0.51499(9) 0.0393(5) Uani 1 1 d . . .
C19 C 0.79927(10) 0.06671(17) 0.65832(8) 0.0295(4) Uani 1 1 d . . .
C20 C 0.73533(10) -0.01271(18) 0.64469(8) 0.0306(4) Uani 1 1 d . . .
C21 C 0.71531(12) -0.0686(2) 0.59811(9) 0.0415(5) Uani 1 1 d . . .
H21 H 0.7418 -0.0576 0.5755 0.050 Uiso 1 1 calc R U .
C22 C 0.65645(13) -0.1406(2) 0.58488(9) 0.0404(5) Uani 1 1 d . . .
H22 H 0.6438 -0.1779 0.5537 0.048 Uiso 1 1 calc R U .
C23 C 0.61621(10) -0.15739(18) 0.61804(8) 0.0304(4) Uani 1 1 d . . .
C24 C 0.63642(12) -0.1023(2) 0.66467(9) 0.0397(5) Uani 1 1 d . . .
H24 H 0.6101 -0.1137 0.6873 0.048 Uiso 1 1 calc R U .
C25 C 0.69553(12) -0.0303(2) 0.67787(9) 0.0395(5) Uani 1 1 d . . .
H25 H 0.7085 0.0063 0.7092 0.047 Uiso 1 1 calc R U .
C26 C 0.55121(10) -0.23450(18) 0.60284(8) 0.0310(4) Uani 1 1 d . . .
N1 N 0.97809(9) 0.01327(15) 0.66133(7) 0.0319(4) Uani 1 1 d . . .
N2 N 1.14422(12) -0.27940(19) 0.76864(8) 0.0478(5) Uani 1 1 d . . .
N3 N 1.17362(12) -0.38803(19) 0.78592(8) 0.0460(5) Uani 1 1 d . . .
N4 N 1.36223(13) -0.6695(2) 0.88246(10) 0.0544(6) Uani 1 1 d . . .
N5 N 0.86475(10) 0.32059(15) 0.59089(7) 0.0325(4) Uani 1 1 d . . .
N6 N 0.77450(11) 0.70912(18) 0.51429(8) 0.0443(5) Uani 1 1 d . . .
O1 O 0.82844(7) 0.08459(13) 0.62368(6) 0.0337(3) Uani 1 1 d . . .
O1S O 1.48091(13) -0.8145(2) 0.91909(10) 0.0748(7) Uani 1 1 d . . .
H1S H 1.4446 -0.7798 0.9037 0.112 Uiso 1 1 calc R U .
O2 O 0.81840(9) 0.10900(16) 0.70162(6) 0.0418(4) Uani 1 1 d . . .
O1W O 0.91602(8) 0.10374(15) 0.55280(6) 0.0366(3) Uani 1 1 d . . .
H1WA H 0.8725 0.1073 0.5331 0.055 Uiso 1 1 d R U .
H1WB H 0.9300 0.0320 0.5543 0.055 Uiso 0.5 1 d R U P
O3 O 0.53540(9) -0.28110(18) 0.56033(7) 0.0497(5) Uani 1 1 d . . .
O2W O 0.93229(8) 0.22905(14) 0.70310(6) 0.0382(3) Uani 1 1 d . . .
H2WA H 0.8983 0.2012 0.7141 0.057 Uiso 1 1 d R U .
H2WB H 0.9297 0.3045 0.7035 0.057 Uiso 1 1 d R U .
O4 O 0.51704(7) -0.24620(13) 0.63467(6) 0.0334(3) Uani 1 1 d . . .
O3W O 0.55999(11) -0.37576(17) 0.47283(8) 0.0620(5) Uani 1 1 d G . .
H3WA H 0.5403 -0.3190 0.4544 0.093 Uiso 1 1 d G U .
H3WB H 0.5626 -0.3616 0.5035 0.093 Uiso 1 1 d G U .
O4W O 0.94164(15) 0.4653(2) 0.71045(13) 0.0470(9) Uani 0.5 1 d G . P
Co1 Co 0.92241(2) 0.16702(2) 0.62711(2) 0.02573(10) Uani 1 1 d . . .
H1WC H 0.952(2) 0.137(3) 0.5500(12) -0.001(7) Uiso 0.5 1 d . . P
H6 H 1.0692(16) -0.361(3) 0.7176(11) 0.049(8) Uiso 1 1 d . . .
H7 H 1.2557(19) -0.307(3) 0.8276(13) 0.070(10) Uiso 1 1 d . . .
H18 H 0.6926(18) 0.593(3) 0.4956(12) 0.064(9) Uiso 1 1 d . . .

loop_
_atom_site_aniso_label
_atom_site_aniso_U_11
_atom_site_aniso_U_22
_atom_site_aniso_U_33
_atom_site_aniso_U_23
_atom_site_aniso_U_13
_atom_site_aniso_U_12
C1 0.0323(10) 0.0304(11) 0.0385(11) -0.0004(8) 0.0059(8) -0.0003(8)
C1S 0.118(4) 0.064(2) 0.093(3) 0.019(2) 0.013(3) -0.016(2)
C2 0.0333(11) 0.0410(12) 0.0367(11) 0.0007(9) 0.0042(9) 0.0041(9)
C3 0.0378(11) 0.0352(11) 0.0349(10) 0.0047(8) 0.0118(9) 0.0079(9)
C4 0.0420(12) 0.0292(11) 0.0409(11) 0.0002(9) 0.0096(9) -0.0009(9)
C5 0.0320(10) 0.0340(11) 0.0365(11) 0.0007(9) 0.0044(8) -0.0015(8)
C6 0.0457(13) 0.0360(13) 0.0450(12) 0.0058(10) 0.0117(10) 0.0075(10)
C7 0.0453(13) 0.0377(13) 0.0546(15) 0.0047(11) 0.0050(11) 0.0032(11)
C8 0.0360(11) 0.0397(12) 0.0480(13) 0.0085(10) 0.0093(10) 0.0035(9)
C9 0.0405(13) 0.0444(14) 0.0581(15) 0.0044(11) 0.0060(11) -0.0006(11)
C10 0.0395(13) 0.0612(18) 0.0582(16) 0.0117(13) 0.0048(11) 0.0057(12)
C11 0.0500(15) 0.0368(13) 0.0686(17) 0.0076(12) 0.0200(13) 0.0026(11)
C12 0.0377(12) 0.0440(14) 0.0527(14) 0.0050(11) 0.0071(10) 0.0006(10)
C13 0.0324(10) 0.0301(11) 0.0429(12) 0.0023(9) 0.0052(9) -0.0029(8)
C14 0.0313(10) 0.0362(12) 0.0417(11) 0.0039(9) 0.0039(9) 0.0014(9)
C15 0.0365(11) 0.0317(11) 0.0364(10) 0.0053(8) 0.0106(9) 0.0067(9)
C16 0.0389(12) 0.0268(11) 0.0641(15) 0.0073(10) 0.0060(11) -0.0016(9)
C17 0.0319(11) 0.0314(11) 0.0583(14) 0.0065(10) 0.0003(10) -0.0022(9)
C18 0.0393(12) 0.0363(12) 0.0414(12) 0.0076(9) 0.0104(10) 0.0098(9)
C19 0.0207(8) 0.0265(9) 0.0401(10) 0.0058(8) 0.0071(8) -0.0017(7)
C20 0.0236(9) 0.0294(10) 0.0398(10) 0.0037(8) 0.0108(8) -0.0047(8)
C21 0.0375(11) 0.0523(14) 0.0414(12) -0.0057(10) 0.0219(10) -0.0177(10)
C22 0.0377(12) 0.0473(13) 0.0397(11) -0.0081(10) 0.0170(9) -0.0165(10)
C23 0.0234(9) 0.0297(10) 0.0391(11) 0.0017(8) 0.0110(8) -0.0060(7)
C24 0.0362(11) 0.0472(13) 0.0424(12) -0.0035(10) 0.0220(9) -0.0149(10)
C25 0.0387(11) 0.0447(13) 0.0392(11) -0.0082(9) 0.0176(9) -0.0156(10)
C26 0.0226(9) 0.0298(10) 0.0403(11) 0.0044(8) 0.0089(8) -0.0043(7)
N1 0.0293(8) 0.0305(9) 0.0346(9) 0.0023(7) 0.0076(7) 0.0007(7)
N2 0.0492(12) 0.0378(11) 0.0516(12) 0.0081(9) 0.0075(10) 0.0117(9)
N3 0.0453(11) 0.0384(11) 0.0503(12) 0.0086(9) 0.0078(9) 0.0100(9)
N4 0.0439(12) 0.0508(14) 0.0682(15) 0.0180(11) 0.0158(11) 0.0109(10)
N5 0.0295(9) 0.0272(9) 0.0385(9) 0.0041(7) 0.0062(7) 0.0005(7)
N6 0.0438(11) 0.0348(10) 0.0516(12) 0.0102(9) 0.0096(9) 0.0121(9)
O1 0.0244(7) 0.0367(8) 0.0404(8) 0.0045(6) 0.0100(6) -0.0087(6)
O1S 0.0671(15) 0.0701(15) 0.0815(16) 0.0244(12) 0.0131(13) 0.0162(12)
O2 0.0349(8) 0.0487(10) 0.0419(9) -0.0039(7) 0.0113(7) -0.0152(7)
O1W 0.0300(8) 0.0411(9) 0.0373(8) -0.0015(7) 0.0075(6) -0.0068(7)
O3 0.0440(9) 0.0635(12) 0.0453(9) -0.0144(8) 0.0188(8) -0.0257(9)
O2W 0.0369(8) 0.0368(8) 0.0429(8) -0.0034(7) 0.0145(7) -0.0095(7)
O4 0.0239(7) 0.0366(8) 0.0409(8) 0.0014(6) 0.0112(6) -0.0091(6)
O3W 0.0730(14) 0.0555(12) 0.0586(12) -0.0123(10) 0.0208(10) 0.0050(10)
O4W 0.0377(17) 0.0310(16) 0.057(2) -0.0184(14) -0.0095(14) 0.0121(13)
Co1 0.01987(15) 0.02434(16) 0.03269(16) 0.00292(10) 0.00722(11) -0.00371(9)

loop_
_atom_type_symbol
_atom_type_description
_atom_type_scat_dispersion_real
_atom_type_scat_dispersion_imag
_atom_type_scat_source
C C 0.0033 0.0016 'International Tables Vol C Tables 4.2.6.8 and 6.1.1.4'
H H 0.0000 0.0000 'International Tables Vol C Tables 4.2.6.8 and 6.1.1.4'
N N 0.0061 0.0033 'International Tables Vol C Tables 4.2.6.8 and 6.1.1.4'
O O 0.0106 0.0060 'International Tables Vol C Tables 4.2.6.8 and 6.1.1.4'
Co Co 0.3494 0.9721 'International Tables Vol C Tables 4.2.6.8 and 6.1.1.4'

loop_
_geom_angle_atom_site_label_1
_geom_angle_atom_site_label_2
_geom_angle_atom_site_label_3
_geom_angle
_geom_angle_site_symmetry_1
_geom_angle_site_symmetry_3
N1 C1 C2 123.1(2) . .
C1 C2 C3 119.3(2) . .
C2 C3 C4 118.0(2) . .
C2 C3 C6 122.0(2) . .
C4 C3 C6 120.0(2) . .
C5 C4 C3 118.9(2) . .
N1 C5 C4 123.3(2) . .
N2 C6 C3 120.3(2) . .
N3 C7 C8 121.3(3) . .
C12 C8 C9 117.8(2) . .
C12 C8 C7 123.4(2) . .
C9 C8 C7 118.8(2) . .
C10 C9 C8 119.1(3) . .
N4 C10 C9 123.5(3) . .
N4 C11 C12 123.5(3) . .
C11 C12 C8 118.9(2) . .
N5 C13 C14 123.4(2) . .
C15 C14 C13 119.4(2) . .
C14 C15 C16 117.9(2) . .
C14 C15 C18 119.8(2) . .
C16 C15 C18 122.3(2) . .
C17 C16 C15 119.1(2) . .
N5 C17 C16 123.3(2) . .
N6 C18 C15 121.0(2) . .
O2 C19 O1 125.84(18) . .
O2 C19 C20 118.22(18) . .
O1 C19 C20 115.94(18) . .
C25 C20 C21 118.91(19) . .
C25 C20 C19 120.98(19) . .
C21 C20 C19 120.11(18) . .
C22 C21 C20 120.8(2) . .
C21 C22 C23 120.3(2) . .
C24 C23 C22 119.04(19) . .
C24 C23 C26 121.12(18) . .
C22 C23 C26 119.8(2) . .
C23 C24 C25 120.59(19) . .
C20 C25 C24 120.4(2) . .
O3 C26 O4 125.07(19) . .
O3 C26 C23 118.25(18) . .
O4 C26 C23 116.68(19) . .
C5 N1 C1 117.39(18) . .
C5 N1 Co1 122.19(14) . .
C1 N1 Co1 120.41(14) . .
C6 N2 N3 112.5(2) . .
C7 N3 N2 112.3(2) . .
C10 N4 C11 117.3(2) . .
C13 N5 C17 116.87(19) . .
C13 N5 Co1 119.84(14) . .
C17 N5 Co1 123.27(15) . .
C18 N6 N6 111.9(3) . 7_666
C19 O1 Co1 129.74(13) . .
C26 O4 Co1 128.96(14) . 3_445
O1 Co1 O4 176.65(6) . 3
O1 Co1 O1W 89.89(6) . .
O4 Co1 O1W 93.45(6) 3 .
O1 Co1 N1 88.46(7) . .
O4 Co1 N1 91.62(7) 3 .
O1W Co1 N1 91.09(7) . .
O1 Co1 O2W 91.27(6) . .
O4 Co1 O2W 85.39(6) 3 .
O1W Co1 O2W 178.20(6) . .
N1 Co1 O2W 87.57(7) . .
O1 Co1 N5 90.91(7) . .
O4 Co1 N5 89.07(7) 3 .
O1W Co1 N5 87.76(7) . .
N1 Co1 N5 178.69(7) . .
O2W Co1 N5 93.59(7) . .

loop_
_geom_bond_atom_site_label_1
_geom_bond_atom_site_label_2
_geom_bond_distance
_geom_bond_site_symmetry_2
C1 N1 1.346(3) .
C1 C2 1.369(3) .
C1S O1S 1.385(5) .
C2 C3 1.387(3) .
C3 C4 1.395(3) .
C3 C6 1.463(3) .
C4 C5 1.376(3) .
C5 N1 1.336(3) .
C6 N2 1.264(3) .
C7 N3 1.271(3) .
C7 C8 1.464(3) .
C8 C12 1.385(4) .
C8 C9 1.390(3) .
C9 C10 1.380(4) .
C10 N4 1.323(4) .
C11 N4 1.341(4) .
C11 C12 1.378(4) .
C13 N5 1.334(3) .
C13 C14 1.383(3) .
C14 C15 1.379(3) .
C15 C16 1.387(3) .
C15 C18 1.472(3) .
C16 C17 1.383(3) .
C17 N5 1.344(3) .
C18 N6 1.265(3) .
C19 O2 1.243(3) .
C19 O1 1.268(2) .
C19 C20 1.511(3) .
C20 C25 1.383(3) .
C20 C21 1.389(3) .
C21 C22 1.383(3) .
C22 C23 1.387(3) .
C23 C24 1.386(3) .
C23 C26 1.512(3) .
C24 C25 1.387(3) .
C26 O3 1.245(3) .
C26 O4 1.260(2) .
N1 Co1 2.1523(19) .
N2 N3 1.404(3) .
N5 Co1 2.1819(18) .
N6 N6 1.413(4) 7_666
O1 Co1 2.0546(14) .
O1W Co1 2.1468(16) .
O2W Co1 2.1709(16) .
O4 Co1 2.0682(14) 3_445
Co1 O4 2.0682(14) 3
